data_2021719
loop_
_publ_author_name
'Palanisamy, Vasanthi'
'Sanphui, Palash'
'Prakash, Muthuramalingam'
'Chernyshev, Vladimir'

_publ_section_title
;
 Multicomponent solid forms of the uric acid reabsorption inhibitor
 lesinurad and cocrystal polymorphs with urea: DFT simulation and
 solubility study
;
_journal_coeditor_code CU3152
_journal_issue 8
_journal_name_full 'Acta Crystallographica Section C'
_journal_page_first
;
;
_journal_paper_doi 10.1107/S2053229619008829
_journal_volume 75
_journal_year 2019
_chemical_formula_iupac 'C17 H14 Br N3 O2 S, C1 H4 O'
_chemical_formula_moiety 'C17 H14 Br N3 O2 S, C1 H4 O'
_chemical_formula_sum 'C18 H18 Br N3 O3 S'
_chemical_formula_weight 436.33
_chemical_name_common 'Lesinurad methanol monosolvate'
_chemical_name_systematic
;
2-{[5-Bromo-4-(4-cyclopropylnaphthalen-1-yl)-4<i>H</i>-1,2,4-triazol-\
3-yl]sulfanyl}acetic acid methanol monosolvate
;
_space_group_IT_number 2
_space_group_name_Hall '-P 1'
_space_group_name_H-M_alt 'P -1'
_symmetry_cell_setting triclinic
_symmetry_space_group_name_Hall '-P 1'
_symmetry_space_group_name_H-M 'P -1'
_atom_sites_solution_hydrogens geom
_atom_sites_solution_primary direct
_atom_sites_solution_secondary difmap
_audit_creation_method SHELXL-97
_cell_angle_alpha 80.899(6)
_cell_angle_beta 79.931(6)
_cell_angle_gamma 88.024(6)
_cell_formula_units_Z 2
_cell_length_a 9.0092(10)
_cell_length_b 9.2165(10)
_cell_length_c 11.6947(13)
_cell_measurement_reflns_used 8298
_cell_measurement_temperature 298(2)
_cell_measurement_theta_max 27.5
_cell_measurement_theta_min 3.1
_cell_volume 944.03(18)
_computing_structure_refinement
;
SHELXL97 (Sheldrick, 2008a)
;
_diffrn_ambient_temperature 298(2)
_diffrn_measured_fraction_theta_full 0.997
_diffrn_measured_fraction_theta_max 0.997
_diffrn_measurement_device_type XtaLABmini
_diffrn_measurement_method '\w scans'
_diffrn_radiation_monochromator graphite
_diffrn_radiation_source 'fine-focus sealed tube'
_diffrn_radiation_type MoK\a
_diffrn_radiation_wavelength 0.71073
_diffrn_reflns_av_R_equivalents 0.0372
_diffrn_reflns_av_sigmaI/netI 0.0459
_diffrn_reflns_limit_h_max 11
_diffrn_reflns_limit_h_min -11
_diffrn_reflns_limit_k_max 11
_diffrn_reflns_limit_k_min -11
_diffrn_reflns_limit_l_max 15
_diffrn_reflns_limit_l_min -15
_diffrn_reflns_number 10109
_diffrn_reflns_theta_full 27.48
_diffrn_reflns_theta_max 27.48
_diffrn_reflns_theta_min 3.08
_exptl_absorpt_coefficient_mu 2.311
_exptl_absorpt_correction_T_max 1.000
_exptl_absorpt_correction_T_min 0.593
_exptl_absorpt_correction_type multi-scan
_exptl_absorpt_process_details
;
(SADABS; Sheldrick, 2008b)
;
_exptl_crystal_colour Colorless
_exptl_crystal_density_diffrn 1.535
_exptl_crystal_density_method 'not measured'
_exptl_crystal_description Block
_exptl_crystal_F_000 444
_exptl_crystal_size_max 0.24
_exptl_crystal_size_mid 0.20
_exptl_crystal_size_min 0.20
_refine_diff_density_max 0.943
_refine_diff_density_min -0.857
_refine_ls_extinction_method none
_refine_ls_goodness_of_fit_ref 1.043
_refine_ls_hydrogen_treatment mixed
_refine_ls_matrix_type full
_refine_ls_number_parameters 296
_refine_ls_number_reflns 4311
_refine_ls_number_restraints 0
_refine_ls_restrained_S_all 1.043
_refine_ls_R_factor_all 0.0806
_refine_ls_R_factor_gt 0.0519
_refine_ls_shift/su_max 0.063
_refine_ls_shift/su_mean 0.001
_refine_ls_structure_factor_coef Fsqd
_refine_ls_weighting_details 'calc w=1/[\s^2^(Fo^2^)+(0.0465P)^2^+0.9973P] where P=(Fo^2^+2Fc^2^)/3'
_refine_ls_weighting_scheme calc
_refine_ls_wR_factor_gt 0.1134
_refine_ls_wR_factor_ref 0.1279
_reflns_number_gt 3038
_reflns_number_total 4311
_reflns_threshold_expression >2\s(I)
_cod_data_source_file cu3152sup1.cif
_cod_data_source_block LESMeOH
_cod_original_sg_symbol_H-M P-1
_cod_database_code 2021719

loop_
_symmetry_equiv_pos_as_xyz
'x, y, z'
'-x, -y, -z'

loop_
_atom_site_type_symbol
_atom_site_label
_atom_site_fract_x
_atom_site_fract_y
_atom_site_fract_z
_atom_site_U_iso_or_equiv
_atom_site_adp_type
_atom_site_calc_flag
_atom_site_refinement_flags
_atom_site_occupancy
_atom_site_symmetry_multiplicity
C C50 0.6036(5) 0.4240(5) 0.1837(5) 0.0761(14) Uani d . 1 1
H H50A 0.6282 0.3496 0.2449 0.114 Uiso calc R 1 1
H H50B 0.5182 0.3932 0.1548 0.114 Uiso calc R 1 1
H H50C 0.5797 0.5142 0.2144 0.114 Uiso calc R 1 1
O O10 0.7258(3) 0.4455(3) 0.0926(3) 0.0561(7) Uani d . 1 1
H H1O 1.089(6) 0.550(6) -0.132(5) 0.086(18) Uiso d . 1 1
H H2 0.513(4) -0.009(4) -0.247(3) 0.036(9) Uiso d . 1 1
H H3 0.531(4) -0.126(4) -0.404(3) 0.035(9) Uiso d . 1 1
H H6 1.022(4) -0.258(4) -0.502(3) 0.042(10) Uiso d . 1 1
H H7 1.239(5) -0.222(5) -0.440(4) 0.065(12) Uiso d . 1 1
H H8 1.218(5) -0.099(5) -0.284(4) 0.066(14) Uiso d . 1 1
H H9 1.004(4) -0.007(4) -0.190(3) 0.046(10) Uiso d . 1 1
H H10O 0.730(6) 0.380(6) 0.048(5) 0.096(18) Uiso d . 1 1
H H11 0.832(4) -0.238(4) -0.593(3) 0.050(11) Uiso d . 1 1
H H12A 0.628(5) -0.259(5) -0.676(4) 0.075(14) Uiso d . 1 1
H H12B 0.526(6) -0.234(6) -0.563(5) 0.091(18) Uiso d . 1 1
H H13A 0.626(5) -0.428(5) -0.454(4) 0.076(15) Uiso d . 1 1
H H13B 0.739(6) -0.476(7) -0.572(5) 0.112(19) Uiso d . 1 1
H H15A 0.741(4) 0.501(4) -0.153(3) 0.038(9) Uiso d . 1 1
H H15B 0.806(5) 0.541(5) -0.274(4) 0.069(14) Uiso d . 1 1
C C1 0.7317(4) -0.0283(3) -0.2432(3) 0.0336(7) Uani d . 1 1
C C2 0.6032(4) -0.0459(4) -0.2846(3) 0.0406(8) Uani d . 1 1
C C3 0.6103(4) -0.1160(4) -0.3834(3) 0.0420(8) Uani d . 1 1
C C4 0.7411(4) -0.1703(3) -0.4382(3) 0.0349(7) Uani d . 1 1
C C5 0.8772(4) -0.1532(3) -0.3939(3) 0.0328(7) Uani d . 1 1
C C6 1.0180(4) -0.2066(4) -0.4455(3) 0.0442(8) Uani d . 1 1
C C7 1.1459(5) -0.1867(5) -0.4028(4) 0.0539(10) Uani d . 1 1
C C8 1.1411(5) -0.1131(5) -0.3068(4) 0.0540(10) Uani d . 1 1
C C9 1.0083(4) -0.0597(4) -0.2545(3) 0.0420(8) Uani d . 1 1
C C10 0.8732(3) -0.0790(3) -0.2962(3) 0.0315(6) Uani d . 1 1
C C11 0.7465(5) -0.2486(4) -0.5411(3) 0.0442(8) Uani d . 1 1
C C12 0.6126(7) -0.2750(6) -0.5926(5) 0.0686(13) Uani d . 1 1
C C13 0.6816(7) -0.3982(5) -0.5269(5) 0.0692(13) Uani d . 1 1
C C14 0.7160(4) -0.0164(4) -0.0261(3) 0.0450(8) Uani d . 1 1
C C15 0.7298(4) 0.1915(4) -0.1413(3) 0.0377(7) Uani d . 1 1
C C16 0.8088(5) 0.4727(4) -0.2207(4) 0.0488(9) Uani d . 1 1
C C17 0.9691(4) 0.4561(4) -0.1991(3) 0.0487(9) Uani d . 1 1
N N1 0.7245(3) 0.0443(3) -0.1420(2) 0.0347(6) Uani d . 1 1
N N2 0.7153(4) 0.0826(4) 0.0401(3) 0.0540(8) Uani d . 1 1
N N3 0.7241(4) 0.2187(3) -0.0341(3) 0.0497(8) Uani d . 1 1
O O1 0.9965(4) 0.5531(3) -0.1372(3) 0.0678(9) Uani d . 1 1
O O2 1.0564(4) 0.3668(5) -0.2325(4) 0.0966(13) Uani d . 1 1
S S1 0.74005(12) 0.31669(10) -0.27007(8) 0.0485(2) Uani d . 1 1
Br Br1 0.70985(6) -0.21732(5) 0.02152(4) 0.06994(19) Uani d . 1 1

loop_
_atom_site_aniso_label
_atom_site_aniso_U_11
_atom_site_aniso_U_22
_atom_site_aniso_U_33
_atom_site_aniso_U_12
_atom_site_aniso_U_13
_atom_site_aniso_U_23
C50 0.065(3) 0.069(3) 0.089(4) -0.006(2) 0.014(3) -0.027(3)
O10 0.0597(18) 0.0557(17) 0.0564(17) -0.0125(13) -0.0029(13) -0.0245(13)
C1 0.0428(19) 0.0292(15) 0.0290(15) -0.0032(13) -0.0043(13) -0.0069(12)
C2 0.0373(19) 0.048(2) 0.0388(18) 0.0004(15) -0.0055(15) -0.0144(15)
C3 0.037(2) 0.053(2) 0.0410(19) -0.0098(16) -0.0138(16) -0.0133(15)
C4 0.0431(19) 0.0337(16) 0.0286(15) -0.0081(14) -0.0051(13) -0.0063(12)
C5 0.0405(18) 0.0257(15) 0.0313(16) -0.0045(13) -0.0022(13) -0.0047(11)
C6 0.049(2) 0.0377(19) 0.045(2) -0.0014(16) 0.0010(16) -0.0137(15)
C7 0.038(2) 0.058(2) 0.063(3) 0.0051(18) -0.0003(18) -0.0108(19)
C8 0.039(2) 0.060(3) 0.066(3) -0.0036(18) -0.017(2) -0.011(2)
C9 0.041(2) 0.0422(19) 0.045(2) -0.0029(15) -0.0130(16) -0.0097(15)
C10 0.0351(17) 0.0279(15) 0.0314(15) -0.0054(12) -0.0056(13) -0.0031(12)
C11 0.054(2) 0.044(2) 0.0372(19) -0.0083(16) -0.0032(17) -0.0168(15)
C12 0.084(4) 0.083(3) 0.054(3) 0.009(3) -0.034(3) -0.035(3)
C13 0.113(4) 0.047(2) 0.055(3) -0.022(3) -0.024(3) -0.014(2)
C14 0.055(2) 0.049(2) 0.0305(17) 0.0001(17) -0.0072(15) -0.0065(15)
C15 0.0438(19) 0.0342(17) 0.0386(18) 0.0014(14) -0.0103(14) -0.0126(13)
C16 0.055(2) 0.0332(19) 0.060(3) -0.0022(17) -0.014(2) -0.0061(18)
C17 0.050(2) 0.047(2) 0.048(2) -0.0031(17) -0.0012(17) -0.0123(16)
N1 0.0444(16) 0.0328(14) 0.0287(13) -0.0022(11) -0.0082(11) -0.0078(10)
N2 0.076(2) 0.0551(19) 0.0343(16) -0.0005(16) -0.0103(15) -0.0167(14)
N3 0.069(2) 0.0429(17) 0.0426(17) -0.0002(15) -0.0134(15) -0.0185(13)
O1 0.0542(19) 0.067(2) 0.092(2) -0.0058(15) -0.0163(17) -0.0378(17)
O2 0.067(2) 0.127(3) 0.120(3) 0.032(2) -0.030(2) -0.082(3)
S1 0.0670(6) 0.0374(5) 0.0449(5) -0.0030(4) -0.0204(4) -0.0058(4)
Br1 0.1107(4) 0.0471(3) 0.0479(3) -0.0046(2) -0.0114(2) 0.00364(17)

loop_
_atom_type_symbol
_atom_type_description
_atom_type_scat_dispersion_real
_atom_type_scat_dispersion_imag
_atom_type_scat_source
C C 0.0030 0.0020 'International Tables Vol C Tables 4.2.6.8 and 6.1.1.4'
H H 0.0000 0.0000 'International Tables Vol C Tables 4.2.6.8 and 6.1.1.4'
N N 0.0060 0.0030 'International Tables Vol C Tables 4.2.6.8 and 6.1.1.4'
O O 0.0110 0.0060 'International Tables Vol C Tables 4.2.6.8 and 6.1.1.4'
S S 0.1250 0.1230 'International Tables Vol C Tables 4.2.6.8 and 6.1.1.4'
Br Br -0.2900 2.4600 'International Tables Vol C Tables 4.2.6.8 and 6.1.1.4'

loop_
_geom_angle_atom_site_label_1
_geom_angle_atom_site_label_2
_geom_angle_atom_site_label_3
_geom_angle
C2 C1 C10 122.1(3)
C2 C1 N1 119.1(3)
C10 C1 N1 118.8(3)
C1 C2 C3 119.1(3)
C4 C3 C2 122.5(3)
C3 C4 C5 118.6(3)
C3 C4 C11 122.0(3)
C5 C4 C11 119.4(3)
C6 C5 C10 118.0(3)
C6 C5 C4 122.2(3)
C10 C5 C4 119.8(3)
C7 C6 C5 120.9(3)
C6 C7 C8 120.8(4)
C9 C8 C7 120.3(4)
C8 C9 C10 120.5(3)
C1 C10 C9 122.6(3)
C1 C10 C5 117.9(3)
C9 C10 C5 119.5(3)
C12 C11 C13 58.5(3)
C12 C11 C4 124.0(4)
C13 C11 C4 121.1(4)
C13 C12 C11 61.0(3)
C12 C13 C11 60.5(3)
N2 C14 N1 111.7(3)
N2 C14 Br1 126.5(3)
N1 C14 Br1 121.8(2)
N3 C15 N1 110.6(3)
N3 C15 S1 128.1(3)
N1 C15 S1 121.4(2)
C17 C16 S1 114.1(3)
O2 C17 O1 124.9(4)
O2 C17 C16 125.3(4)
O1 C17 C16 109.8(3)
C15 N1 C14 104.1(3)
C15 N1 C1 126.9(3)
C14 N1 C1 128.9(3)
C14 N2 N3 106.5(3)
C15 N3 N2 107.1(3)
C15 S1 C16 98.94(18)

loop_
_geom_bond_atom_site_label_1
_geom_bond_atom_site_label_2
_geom_bond_distance
C50 O10 1.388(5)
C1 C2 1.355(5)
C1 C10 1.414(4)
C1 N1 1.440(4)
C2 C3 1.401(5)
C3 C4 1.359(5)
C4 C5 1.434(4)
C4 C11 1.491(4)
C5 C6 1.414(5)
C5 C10 1.417(4)
C6 C7 1.362(5)
C7 C8 1.394(6)
C8 C9 1.359(6)
C9 C10 1.415(5)
C11 C12 1.483(6)
C11 C13 1.490(5)
C12 C13 1.452(7)
C14 N2 1.286(4)
C14 N1 1.372(4)
C14 Br1 1.848(4)
C15 N3 1.309(4)
C15 N1 1.360(4)
C15 S1 1.737(3)
C16 C17 1.507(6)
C16 S1 1.798(4)
C17 O2 1.182(5)
C17 O1 1.291(4)
N2 N3 1.404(4)

_cod_database_fobs_code 2021719
